data_4108510
loop_
_publ_author_name
'Liqing Ma'
'Wenbin Lin'

_publ_section_title
;
 Chirality-Controlled and Solvent-Templated Catenation Isomerism in
 Metal-Organic Frameworks
;
_journal_name_full 'Journal of the American Chemical Society'
_journal_page_first 13834
_journal_page_last 13835
_journal_paper_doi 10.1021/ja804944r
_journal_volume 130
_journal_year 2008
_chemical_formula_sum 'C26 H12 Cu O6'
_chemical_formula_weight 483.90
_chemical_name_systematic
; 
 ? 
;
_space_group_IT_number 98
_symmetry_cell_setting tetragonal
_symmetry_space_group_name_Hall 'I 4bw 2bw'
_symmetry_space_group_name_H-M 'I 41 2 2'
_atom_sites_solution_hydrogens geom
_atom_sites_solution_primary direct
_atom_sites_solution_secondary difmap
_audit_creation_method SHELXL-97
_cell_angle_alpha 90.00
_cell_angle_beta 90.00
_cell_angle_gamma 90.00
_cell_formula_units_Z 16
_cell_length_a 24.5377(2)
_cell_length_b 24.5377(2)
_cell_length_c 72.0873(16)
_cell_measurement_temperature 293(2)
_cell_volume 43403.7(11)
_computing_structure_refinement 'SHELXL-97 (Sheldrick, 1997)'
_computing_structure_solution 'SHELXS-97 (Sheldrick, 1990)'
_diffrn_ambient_temperature 293(2)
_diffrn_measured_fraction_theta_full 0.997
_diffrn_measured_fraction_theta_max 0.997
_diffrn_radiation_monochromator graphite
_diffrn_radiation_source 'fine-focus sealed tube'
_diffrn_radiation_type CuK\a
_diffrn_radiation_wavelength 1.54178
_diffrn_reflns_av_R_equivalents 0.1631
_diffrn_reflns_av_sigmaI/netI 0.0770
_diffrn_reflns_limit_h_max 19
_diffrn_reflns_limit_h_min -20
_diffrn_reflns_limit_k_max 20
_diffrn_reflns_limit_k_min -20
_diffrn_reflns_limit_l_max 59
_diffrn_reflns_limit_l_min -60
_diffrn_reflns_number 66349
_diffrn_reflns_theta_full 40.50
_diffrn_reflns_theta_max 40.50
_diffrn_reflns_theta_min 3.54
_exptl_absorpt_coefficient_mu 0.355
_exptl_absorpt_correction_T_max 0.8709
_exptl_absorpt_correction_T_min 0.8151
_exptl_absorpt_correction_type multi-scan
_exptl_absorpt_process_details SADABS
_exptl_crystal_density_diffrn 0.296
_exptl_crystal_F_000 3920
_exptl_crystal_size_max 0.60
_exptl_crystal_size_mid 0.60
_exptl_crystal_size_min 0.40
_refine_diff_density_max 0.123
_refine_diff_density_min -0.308
_refine_diff_density_rms 0.031
_refine_ls_abs_structure_details 'Flack H D (1983), Acta Cryst. A39, 876-881'
_refine_ls_abs_structure_Flack 0.01(5)
_refine_ls_extinction_method none
_refine_ls_goodness_of_fit_ref 0.998
_refine_ls_hydrogen_treatment constr
_refine_ls_matrix_type full
_refine_ls_number_parameters 281
_refine_ls_number_reflns 6803
_refine_ls_number_restraints 153
_refine_ls_restrained_S_all 0.997
_refine_ls_R_factor_all 0.0766
_refine_ls_R_factor_gt 0.0598
_refine_ls_shift/su_max 0.001
_refine_ls_shift/su_mean 0.000
_refine_ls_structure_factor_coef Fsqd
_refine_ls_weighting_details 'calc w=1/[\s^2^(Fo^2^)+(0.0753P)^2^+0.0000P] where P=(Fo^2^+2Fc^2^)/3'
_refine_ls_weighting_scheme calc
_refine_ls_wR_factor_gt 0.1320
_refine_ls_wR_factor_ref 0.1389
_reflns_number_gt 5218
_reflns_number_total 6803
_reflns_threshold_expression >2sigma(I)
_cod_data_source_file ja804944r_si_001_1.cif
_cod_data_source_block m
_cod_database_code 4108510

loop_
_symmetry_equiv_pos_as_xyz
'x, y, z'
'-x+1/2, -y+1/2, z+1/2'
'-y, x+1/2, z+1/4'
'y+1/2, -x, z+3/4'
'-x+1/2, y, -z+3/4'
'x, -y+1/2, -z+1/4'
'y+1/2, x+1/2, -z+1/2'
'-y, -x, -z'
'x+1/2, y+1/2, z+1/2'
'-x+1, -y+1, z+1'
'-y+1/2, x+1, z+3/4'
'y+1, -x+1/2, z+5/4'
'-x+1, y+1/2, -z+5/4'
'x+1/2, -y+1, -z+3/4'
'y+1, x+1, -z+1'
'-y+1/2, -x+1/2, -z+1/2'

loop_
_atom_site_label
_atom_site_type_symbol
_atom_site_fract_x
_atom_site_fract_y
_atom_site_fract_z
_atom_site_U_iso_or_equiv
_atom_site_adp_type
_atom_site_occupancy
_atom_site_symmetry_multiplicity
_atom_site_calc_flag
_atom_site_refinement_flags
_atom_site_disorder_assembly
_atom_site_disorder_group
O4 O 0.92983(17) 0.01080(18) 0.11761(5) 0.1313(15) Uani 1 1 d U . 1
O1 O 0.99497(19) 0.07244(16) 0.11870(5) 0.1202(13) Uani 1 1 d U . 1
O3 O 0.92683(17) 0.48595(18) 0.09400(5) 0.1272(14) Uani 1 1 d U . 1
C1B C 0.9514(3) 0.0532(3) 0.11178(9) 0.121(2) Uani 1 1 d U . 1
C1A C 0.87551(19) 0.14043(18) 0.06770(5) 0.132(2) Uani 1 1 d GU . 1
C2A C 0.85072(15) 0.09310(19) 0.07490(6) 0.155(2) Uani 1 1 d GU . 1
H2A H 0.8179 0.0808 0.0700 0.186 Uiso 1 1 calc R . 1
C3A C 0.8757(2) 0.06440(15) 0.08956(6) 0.143(2) Uani 1 1 d GU . 1
H3A H 0.8593 0.0332 0.0943 0.172 Uiso 1 1 calc R . 1
C4A C 0.92539(19) 0.08304(18) 0.09703(5) 0.1157(17) Uani 1 1 d GU . 1
C5A C 0.95018(15) 0.13037(19) 0.08984(6) 0.1251(18) Uani 1 1 d GU . 1
H5A H 0.9830 0.1427 0.0948 0.150 Uiso 1 1 calc R . 1
C6A C 0.92524(19) 0.15907(15) 0.07517(6) 0.137(2) Uani 1 1 d GU . 1
H6A H 0.9416 0.1903 0.0704 0.164 Uiso 1 1 calc R . 1
Cu1 Cu 1.04058(3) 0.46451(2) 0.112590(7) 0.1020(3) Uani 1 1 d U . 1
C7A C 0.82988(15) 0.25589(19) 0.03601(5) 0.1140(17) Uani 1 1 d GDU . 1
C8A C 0.83401(14) 0.31312(19) 0.03500(5) 0.1181(18) Uani 1 1 d GU . 1
C9A C 0.80887(18) 0.34154(14) 0.02031(6) 0.150(2) Uani 1 1 d GU . 1
H9A H 0.8116 0.3793 0.0196 0.180 Uiso 1 1 calc R . 1
C10A C 0.77960(17) 0.3127(2) 0.00663(5) 0.148(2) Uani 1 1 d GDU . 1
C11A C 0.77548(15) 0.2555(2) 0.00764(5) 0.129(2) Uani 1 1 d GU . 1
C12A C 0.80062(17) 0.22707(14) 0.02233(6) 0.1180(18) Uani 1 1 d GDU . 1
C19A C 0.8524(2) 0.2275(3) 0.05094(7) 0.1193(18) Uani 1 1 d DU . 1
H19A H 0.8701 0.2468 0.0603 0.143 Uiso 1 1 calc R . 1
C20A C 0.8492(3) 0.1716(3) 0.05226(7) 0.136(2) Uani 1 1 d DU . 1
C21A C 0.8205(2) 0.1421(2) 0.03827(8) 0.140(2) Uani 1 1 d DU . 1
H21A H 0.8181 0.1043 0.0389 0.168 Uiso 1 1 calc R . 1
C22A C 0.7962(2) 0.1697(2) 0.02392(8) 0.139(2) Uani 1 1 d DU . 1
H22A H 0.7765 0.1504 0.0151 0.167 Uiso 1 1 calc R . 1
C13A C 0.86528(19) 0.34742(16) 0.04815(5) 0.1223(19) Uani 1 1 d GU . 1
C14A C 0.83879(15) 0.39126(18) 0.05701(6) 0.144(2) Uani 1 1 d GU . 1
H14A H 0.8026 0.3990 0.0543 0.172 Uiso 1 1 calc R . 1
C15A C 0.8672(2) 0.42339(14) 0.07003(5) 0.1284(19) Uani 1 1 d GU . 1
H15A H 0.8497 0.4523 0.0759 0.154 Uiso 1 1 calc R . 1
C16A C 0.92212(19) 0.41168(16) 0.07418(4) 0.1122(16) Uani 1 1 d GU . 1
C17A C 0.94862(14) 0.36784(18) 0.06532(5) 0.1222(17) Uani 1 1 d GU . 1
H17A H 0.9848 0.3601 0.0681 0.147 Uiso 1 1 calc R . 1
C18A C 0.92020(19) 0.33571(14) 0.05230(5) 0.1226(18) Uani 1 1 d GU . 1
H18A H 0.9377 0.3068 0.0465 0.147 Uiso 1 1 calc R . 1
O2 O 0.9972(2) 0.42953(15) 0.09265(5) 0.1214(13) Uani 1 1 d U . 1
O5 O 1.10525(15) 0.40532(15) 0.11222(5) 0.1692(14) Uani 1 1 d U A 1
C8 C 0.9493(4) 0.4453(3) 0.08807(9) 0.1170(19) Uani 1 1 d U . 1
O1E O 0.7530(2) 0.3374(2) -0.00767(6) 0.205(2) Uani 1 1 d DU . 1
C1E C 0.766(2) 0.3959(9) -0.0084(6) 0.260(13) Uani 0.35(4) 1 d PDU . 1
C2EB C 0.6870(16) 0.4006(14) -0.0200(4) 0.336(15) Uani 0.65(4) 1 d PDU . 2
C1EB C 0.7338(14) 0.3948(7) -0.0062(4) 0.293(11) Uani 0.65(4) 1 d PDU . 2
C2E C 0.735(3) 0.4244(15) -0.0235(6) 0.312(18) Uani 0.35(4) 1 d PDU . 1

loop_
_atom_site_aniso_label
_atom_site_aniso_U_11
_atom_site_aniso_U_22
_atom_site_aniso_U_33
_atom_site_aniso_U_23
_atom_site_aniso_U_13
_atom_site_aniso_U_12
O4 0.169(4) 0.121(3) 0.104(3) 0.011(3) -0.015(3) 0.013(3)
O1 0.158(3) 0.123(3) 0.079(3) 0.017(2) -0.025(2) 0.013(3)
O3 0.154(3) 0.121(3) 0.107(3) -0.026(3) -0.019(3) -0.002(3)
C1B 0.166(7) 0.106(5) 0.091(5) -0.006(4) -0.018(5) 0.030(5)
C1A 0.179(6) 0.133(5) 0.083(4) -0.006(3) -0.037(4) 0.005(4)
C2A 0.185(6) 0.146(6) 0.133(5) 0.033(4) -0.054(4) -0.015(4)
C3A 0.176(6) 0.126(5) 0.129(5) 0.012(4) -0.037(4) -0.017(4)
C4A 0.150(5) 0.117(5) 0.080(4) -0.006(3) -0.019(4) 0.014(4)
C5A 0.151(5) 0.134(5) 0.090(4) -0.002(3) -0.029(4) -0.010(4)
C6A 0.169(6) 0.146(5) 0.095(4) 0.007(4) -0.038(4) -0.013(4)
Cu1 0.1370(6) 0.0941(5) 0.0751(5) 0.0052(4) 0.0027(4) -0.0007(5)
C7A 0.163(5) 0.113(4) 0.066(4) -0.035(3) -0.028(3) 0.026(4)
C8A 0.157(5) 0.124(4) 0.073(4) -0.025(3) -0.025(3) 0.025(4)
C9A 0.229(7) 0.127(5) 0.095(4) -0.013(4) -0.049(4) 0.017(5)
C10A 0.221(7) 0.127(5) 0.098(5) -0.017(4) -0.059(4) 0.048(5)
C11A 0.184(6) 0.133(4) 0.069(4) -0.031(3) -0.026(3) 0.037(5)
C12A 0.168(5) 0.115(4) 0.071(4) -0.023(3) -0.031(3) 0.030(4)
C19A 0.164(5) 0.120(4) 0.073(4) -0.014(3) -0.030(3) 0.015(4)
C20A 0.203(6) 0.125(5) 0.079(4) -0.006(4) -0.053(4) 0.017(5)
C21A 0.205(6) 0.118(4) 0.097(5) 0.005(3) -0.057(4) -0.003(4)
C22A 0.187(6) 0.124(4) 0.106(5) -0.024(4) -0.053(4) -0.003(5)
C13A 0.187(6) 0.101(4) 0.079(4) -0.016(3) -0.028(4) 0.020(4)
C14A 0.182(6) 0.122(5) 0.127(5) -0.035(4) -0.044(4) 0.034(4)
C15A 0.156(5) 0.117(4) 0.112(5) -0.034(3) -0.011(4) 0.007(4)
C16A 0.146(5) 0.103(4) 0.089(4) -0.005(3) -0.002(4) -0.006(4)
C17A 0.152(5) 0.124(5) 0.091(4) -0.019(3) 0.001(4) 0.009(4)
C18A 0.158(5) 0.120(4) 0.090(4) -0.007(3) -0.026(4) 0.018(4)
O2 0.162(3) 0.115(3) 0.087(3) -0.020(2) -0.014(3) -0.001(3)
O5 0.155(3) 0.175(3) 0.177(3) 0.020(3) 0.008(3) 0.053(3)
C8 0.160(6) 0.099(6) 0.092(5) -0.010(4) -0.013(5) -0.015(4)
O1E 0.309(6) 0.178(4) 0.128(3) -0.004(3) -0.118(3) 0.064(4)
C1E 0.37(3) 0.171(11) 0.24(2) 0.037(16) -0.15(2) 0.086(19)
C2EB 0.33(3) 0.40(3) 0.282(19) 0.032(18) -0.16(2) 0.11(2)
C1EB 0.38(3) 0.229(15) 0.274(19) 0.041(13) -0.177(19) 0.151(13)
C2E 0.37(4) 0.25(2) 0.32(3) 0.09(2) -0.17(3) 0.11(3)

loop_
_atom_type_symbol
_atom_type_description
_atom_type_scat_dispersion_real
_atom_type_scat_dispersion_imag
_atom_type_scat_source
C C 0.0181 0.0091 'International Tables Vol C Tables 4.2.6.8 and 6.1.1.4'
H H 0.0000 0.0000 'International Tables Vol C Tables 4.2.6.8 and 6.1.1.4'
O O 0.0492 0.0322 'International Tables Vol C Tables 4.2.6.8 and 6.1.1.4'
Cu Cu -1.9646 0.5888 'International Tables Vol C Tables 4.2.6.8 and 6.1.1.4'

loop_
_geom_angle_atom_site_label_1
_geom_angle_atom_site_label_2
_geom_angle_atom_site_label_3
_geom_angle
_geom_angle_site_symmetry_1
_geom_angle_site_symmetry_3
C1B O4 Cu1 125.0(5) . 13_644
C1B O1 Cu1 125.1(5) . 6
C8 O3 Cu1 123.9(5) . 10_654
O4 C1B O1 122.5(7) . .
O4 C1B C4A 119.2(7) . .
O1 C1B C4A 118.3(7) . .
C2A C1A C6A 120.0 . .
C2A C1A C20A 120.6(4) . .
C6A C1A C20A 119.4(4) . .
C1A C2A C3A 120.0 . .
C2A C3A C4A 120.0 . .
C5A C4A C3A 120.0 . .
C5A C4A C1B 120.0(5) . .
C3A C4A C1B 120.0(5) . .
C4A C5A C6A 120.0 . .
C5A C6A C1A 120.0 . .
O4 Cu1 O1 88.77(14) 13_654 6
O4 Cu1 O3 89.29(16) 13_654 10_654
O1 Cu1 O3 167.1(2) 6 10_654
O4 Cu1 O2 167.3(2) 13_654 .
O1 Cu1 O2 89.57(15) 6 .
O3 Cu1 O2 89.52(14) 10_654 .
O4 Cu1 O5 97.28(18) 13_654 .
O1 Cu1 O5 96.69(17) 6 .
O3 Cu1 O5 96.22(17) 10_654 .
O2 Cu1 O5 95.43(17) . .
O4 Cu1 Cu1 84.12(14) 13_654 10_654
O1 Cu1 Cu1 82.86(14) 6 10_654
O3 Cu1 Cu1 84.24(14) 10_654 10_654
O2 Cu1 Cu1 83.17(14) . 10_654
O5 Cu1 Cu1 178.53(12) . 10_654
C19A C7A C8A 120.6(4) . .
C19A C7A C12A 119.3(4) . .
C8A C7A C12A 120.0 . .
C7A C8A C9A 120.0 . .
C7A C8A C13A 124.7(4) . .
C9A C8A C13A 115.2(4) . .
C10A C9A C8A 120.0 . .
O1E C10A C9A 123.4(4) . .
O1E C10A C11A 116.6(4) . .
C9A C10A C11A 120.0 . .
C10A C11A C12A 120.0 . .
C10A C11A C11A 119.3(4) . 8_665
C12A C11A C11A 120.6(4) . 8_665
C7A C12A C11A 120.0 . .
C7A C12A C22A 118.7(4) . .
C11A C12A C22A 121.2(4) . .
C20A C19A C7A 121.9(5) . .
C19A C20A C21A 118.9(5) . .
C19A C20A C1A 122.4(5) . .
C21A C20A C1A 118.7(5) . .
C22A C21A C20A 119.8(5) . .
C21A C22A C12A 121.2(5) . .
C14A C13A C18A 120.0 . .
C14A C13A C8A 119.0(3) . .
C18A C13A C8A 121.0(3) . .
C13A C14A C15A 120.0 . .
C16A C15A C14A 120.0 . .
C17A C16A C15A 120.0 . .
C17A C16A C8 122.1(5) . .
C15A C16A C8 117.9(5) . .
C16A C17A C18A 120.0 . .
C17A C18A C13A 120.0 . .
C8 O2 Cu1 123.3(5) . .
O3 C8 O2 124.9(7) . .
O3 C8 C16A 119.8(7) . .
O2 C8 C16A 115.3(7) . .
C10A O1E C1E 111.2(14) . .
O1E C1E C2E 112(2) . .

loop_
_geom_bond_atom_site_label_1
_geom_bond_atom_site_label_2
_geom_bond_distance
_geom_bond_site_symmetry_2
O4 C1B 1.241(7) .
O4 Cu1 1.963(4) 13_644
O1 C1B 1.271(8) .
O1 Cu1 1.973(3) 6
O3 C8 1.218(7) .
O3 Cu1 1.978(4) 10_654
C1B C4A 1.439(7) .
C1A C2A 1.4100 .
C1A C6A 1.4100 .
C1A C20A 1.496(6) .
C2A C3A 1.4100 .
C3A C4A 1.4100 .
C4A C5A 1.4100 .
C5A C6A 1.4100 .
Cu1 O4 1.963(4) 13_654
Cu1 O1 1.973(3) 6
Cu1 O3 1.979(4) 10_654
Cu1 O2 1.984(4) .
Cu1 O5 2.151(3) .
Cu1 Cu1 2.6457(13) 10_654
C7A C19A 1.397(5) .
C7A C8A 1.4100 .
C7A C12A 1.4100 .
C8A C9A 1.4100 .
C8A C13A 1.482(4) .
C9A C10A 1.4100 .
C10A O1E 1.362(4) .
C10A C11A 1.4100 .
C11A C12A 1.4100 .
C11A C11A 1.539(6) 8_665
C12A C22A 1.417(6) .
C19A C20A 1.377(6) .
C20A C21A 1.428(6) .
C21A C22A 1.372(6) .
C13A C14A 1.4100 .
C13A C18A 1.4100 .
C14A C15A 1.4100 .
C15A C16A 1.4100 .
C16A C17A 1.4100 .
C16A C8 1.458(7) .
C17A C18A 1.4100 .
O2 C8 1.280(7) .
O1E C1E 1.469(17) .
C1E C2E 1.502(18) .
C2EB C1EB 1.524(15) .
